data_2022842
loop_
_publ_author_name
'Andriichuk, Irina L.'
'Shova, Sergiu'
'Lampeka, Yaroslaw D.'

_publ_section_title
;
 Crystal structures of the complexes containing macrocyclic cations
 [M(cyclam)]2+ (M = Ni, Zn) and tetraiodidocadmate(2--) anion
;
_journal_coeditor_code EX2074
_journal_issue 9
_journal_name_full 'Acta Crystallographica Section E Crystallographic Communications'
_journal_paper_doi 10.1107/S2056989023007004
_journal_volume 79
_journal_year 2023
_chemical_formula_iupac '[Ni (C10 H24 N4)] [Cd I4]'
_chemical_formula_moiety 'C10 H24 N4 Ni 2+, Cd I4 2-'
_chemical_formula_sum 'C10 H24 Cd I4 N4 Ni'
_chemical_formula_weight 879.04
_chemical_name_systematic
;
(1,4,8,11-Tetraazacyclotetradecane-\k^4^<i>N</i>)nickel(II)
tetraiodidocadmate(II)
;
_space_group_crystal_system orthorhombic
_space_group_IT_number 62
_space_group_name_Hall '-P 2ac 2n'
_space_group_name_H-M_alt 'P n m a'
_atom_sites_solution_hydrogens mixed
_atom_sites_solution_primary dual
_audit_creation_method
;
Olex2 1.3
(compiled 2020.11.12 svn.r5f609507 for OlexSys, GUI svn.r6408)
;
_cell_angle_alpha 90
_cell_angle_beta 90
_cell_angle_gamma 90
_cell_formula_units_Z 4
_cell_length_a 15.4317(3)
_cell_length_b 17.2945(3)
_cell_length_c 7.98733(15)
_cell_measurement_reflns_used 5956
_cell_measurement_temperature 199.95(10)
_cell_measurement_theta_max 28.7630
_cell_measurement_theta_min 2.3480
_cell_volume 2131.69(7)
_computing_cell_refinement
;
CrysAlisPro (Rigaku OD, 2022)
;
_computing_data_collection
;
CrysAlisPro (Rigaku OD, 2022)
;
_computing_data_reduction
;
CrysAlisPro (Rigaku OD, 2022)
;
_computing_molecular_graphics
;
Mercury (Macrae <i>et al.</i>,  2020)
;
_computing_publication_material
;
publCIF (Westrip, 2010)
;
_computing_structure_refinement
;
<i>SHELXL2018/3</i> (Sheldrick, 2015b)
;
_computing_structure_solution
;
<i>SHELXT </i> (Sheldrick, 2015a)
;
_diffrn_ambient_temperature 199.95(10)
_diffrn_detector 'CCD plate'
_diffrn_detector_area_resol_mean 16.1593
_diffrn_measured_fraction_theta_full 1.000
_diffrn_measured_fraction_theta_max 0.965
_diffrn_measurement_device 'four-circle diffractometer'
_diffrn_measurement_device_type 'Rigaku Xcalibur Eos'
_diffrn_measurement_method '\w scans'
_diffrn_radiation_monochromator graphite
_diffrn_radiation_probe x-ray
_diffrn_radiation_type 'Mo K\a'
_diffrn_radiation_wavelength 0.71073
_diffrn_reflns_av_R_equivalents 0.0435
_diffrn_reflns_av_unetI/netI 0.0338
_diffrn_reflns_limit_h_max 19
_diffrn_reflns_limit_h_min -19
_diffrn_reflns_limit_k_max 23
_diffrn_reflns_limit_k_min -23
_diffrn_reflns_limit_l_max 10
_diffrn_reflns_limit_l_min -10
_diffrn_reflns_number 16993
_diffrn_reflns_theta_full 25.242
_diffrn_reflns_theta_max 28.282
_diffrn_reflns_theta_min 2.355
_diffrn_source 'fine-focus sealed X-ray tube'
_exptl_absorpt_coefficient_mu 7.671
_exptl_absorpt_correction_T_max 1.00000
_exptl_absorpt_correction_T_min 0.57317
_exptl_absorpt_correction_type multi-scan
_exptl_absorpt_process_details
;
(CrysAlisPro; Rigaku OD, 2022)
;
_exptl_crystal_colour 'clear dark orange'
_exptl_crystal_density_diffrn 2.739
_exptl_crystal_description prism
_exptl_crystal_F_000 1600
_exptl_crystal_size_max 0.1
_exptl_crystal_size_mid 0.05
_exptl_crystal_size_min 0.03
_refine_diff_density_max 2.574
_refine_diff_density_min -1.233
_refine_ls_extinction_method none
_refine_ls_goodness_of_fit_ref 1.062
_refine_ls_hydrogen_treatment constr
_refine_ls_matrix_type full
_refine_ls_number_parameters 97
_refine_ls_number_reflns 2644
_refine_ls_number_restraints 0
_refine_ls_restrained_S_all 1.062
_refine_ls_R_factor_all 0.0429
_refine_ls_R_factor_gt 0.0314
_refine_ls_shift/su_max 0.001
_refine_ls_shift/su_mean 0.000
_refine_ls_structure_factor_coef Fsqd
_refine_ls_weighting_details 'w=1/[\s^2^(Fo^2^)+(0.0237P)^2^+2.5375P] where P=(Fo^2^+2Fc^2^)/3'
_refine_ls_weighting_scheme calc
_refine_ls_wR_factor_gt 0.0586
_refine_ls_wR_factor_ref 0.0636
_reflns_number_gt 2204
_reflns_number_total 2644
_reflns_threshold_expression 'I > 2\s(I)'
_cod_data_source_file ex2074sup1.cif
_cod_data_source_block I
_cod_database_code 2022842
_shelx_space_group_comment
;
The symmetry employed for this shelxl refinement is uniquely defined
by the following loop, which should always be used as a source of
symmetry information in preference to the above space-group names.
They are only intended as comments.
;
_shelx_estimated_absorpt_t_min 0.514
_shelx_estimated_absorpt_t_max 0.803

loop_
_space_group_symop_operation_xyz
'x, y, z'
'-x+1/2, -y, z+1/2'
'x+1/2, -y+1/2, -z+1/2'
'-x, y+1/2, -z'
'-x, -y, -z'
'x-1/2, y, -z-1/2'
'-x-1/2, y-1/2, z-1/2'
'x, -y-1/2, z'

loop_
_atom_site_type_symbol
_atom_site_label
_atom_site_fract_x
_atom_site_fract_y
_atom_site_fract_z
_atom_site_U_iso_or_equiv
_atom_site_adp_type
_atom_site_calc_flag
_atom_site_occupancy
_atom_site_disorder_assembly
_atom_site_disorder_group
I I1 0.38762(2) 0.61952(2) 0.75107(4) 0.02581(10) Uani d 1 . .
I I3 0.13165(3) 0.750000 0.68459(7) 0.03244(13) Uani d 1 . .
I I2 0.34261(3) 0.750000 0.27469(6) 0.02831(12) Uani d 1 . .
Cd Cd1 0.30734(3) 0.750000 0.61887(7) 0.02466(13) Uani d 1 . .
Ni Ni1 0.500000 0.500000 0.500000 0.01715(18) Uani d 1 . .
N N2 0.6010(2) 0.5611(2) 0.5599(5) 0.0224(8) Uani d 1 . .
H H2 0.577167 0.604133 0.607128 0.027 Uiso d 1 . .
N N1 0.4693(2) 0.5664(2) 0.3133(5) 0.0219(8) Uani d 1 . .
H H1 0.448687 0.609197 0.366795 0.026 Uiso d 1 . .
C C2 0.6554(3) 0.5152(3) 0.6750(7) 0.0325(12) Uani d 1 . .
H H2A 0.694792 0.549462 0.738857 0.039 Uiso calc 1 . .
H H2B 0.690905 0.477600 0.611403 0.039 Uiso calc 1 . .
C C1 0.4050(3) 0.5265(3) 0.2080(7) 0.0335(12) Uani d 1 . .
H H1A 0.434068 0.489215 0.132448 0.040 Uiso calc 1 . .
H H1B 0.372638 0.564247 0.139112 0.040 Uiso calc 1 . .
C C5 0.6550(3) 0.5965(3) 0.4269(7) 0.0316(12) Uani d 1 . .
H H5A 0.682907 0.555079 0.360435 0.038 Uiso calc 1 . .
H H5B 0.701410 0.627786 0.479260 0.038 Uiso calc 1 . .
C C4 0.6021(4) 0.6473(3) 0.3119(7) 0.0366(13) Uani d 1 . .
H H4A 0.641638 0.675793 0.236207 0.044 Uiso calc 1 . .
H H4B 0.570150 0.685815 0.379726 0.044 Uiso calc 1 . .
C C3 0.5377(3) 0.6012(3) 0.2072(6) 0.0294(11) Uani d 1 . .
H H3A 0.510613 0.635643 0.123246 0.035 Uiso calc 1 . .
H H3B 0.568819 0.559713 0.146499 0.035 Uiso calc 1 . .

loop_
_atom_site_aniso_label
_atom_site_aniso_U_11
_atom_site_aniso_U_22
_atom_site_aniso_U_33
_atom_site_aniso_U_12
_atom_site_aniso_U_13
_atom_site_aniso_U_23
I1 0.02646(18) 0.02180(17) 0.0292(2) 0.00438(12) 0.00288(13) 0.00314(13)
I3 0.0221(2) 0.0352(3) 0.0400(3) 0.000 0.0040(2) 0.000
I2 0.0290(3) 0.0274(2) 0.0285(3) 0.000 -0.0001(2) 0.000
Cd1 0.0227(3) 0.0198(2) 0.0315(3) 0.000 0.0013(2) 0.000
Ni1 0.0171(4) 0.0164(4) 0.0179(4) -0.0020(3) -0.0014(3) 0.0013(3)
N2 0.018(2) 0.021(2) 0.029(2) -0.0005(15) 0.0024(17) -0.0012(17)
N1 0.026(2) 0.0195(19) 0.020(2) 0.0035(16) -0.0001(17) -0.0008(16)
C2 0.025(3) 0.040(3) 0.033(3) -0.003(2) -0.010(2) -0.003(2)
C1 0.032(3) 0.039(3) 0.029(3) 0.003(2) -0.010(2) 0.003(2)
C5 0.023(3) 0.029(3) 0.042(3) -0.011(2) 0.001(2) 0.000(2)
C4 0.043(3) 0.022(3) 0.045(3) -0.006(2) 0.012(3) 0.004(2)
C3 0.032(3) 0.026(3) 0.030(3) -0.001(2) 0.008(2) 0.007(2)

loop_
_atom_type_symbol
_atom_type_description
_atom_type_scat_dispersion_real
_atom_type_scat_dispersion_imag
_atom_type_scat_source
C C 0.0033 0.0016 'International Tables Vol C Tables 4.2.6.8 and 6.1.1.4'
H H 0.0000 0.0000 'International Tables Vol C Tables 4.2.6.8 and 6.1.1.4'
Cd Cd -0.8075 1.2024 'International Tables Vol C Tables 4.2.6.8 and 6.1.1.4'
I I -0.4742 1.8119 'International Tables Vol C Tables 4.2.6.8 and 6.1.1.4'
N N 0.0061 0.0033 'International Tables Vol C Tables 4.2.6.8 and 6.1.1.4'
Ni Ni 0.3393 1.1124 'International Tables Vol C Tables 4.2.6.8 and 6.1.1.4'

loop_
_geom_angle_atom_site_label_1
_geom_angle_atom_site_label_2
_geom_angle_atom_site_label_3
_geom_angle_site_symmetry_1
_geom_angle_site_symmetry_3
_geom_angle
_geom_angle_publ_flag
Cd1 I1 Ni1 . . 120.129(15) ?
I1 Cd1 I1 8_575 . 108.39(2) ?
I1 Cd1 I2 8_575 . 106.608(15) ?
I1 Cd1 I2 . . 106.608(15) ?
I3 Cd1 I1 . . 111.407(15) ?
I3 Cd1 I1 . 8_575 111.407(15) ?
I3 Cd1 I2 . . 112.16(2) ?
N2 Ni1 I1 . . 86.14(11) ?
N2 Ni1 I1 5_666 . 93.86(11) ?
N2 Ni1 N2 5_666 . 180.0 ?
N1 Ni1 I1 5_666 . 91.78(11) ?
N1 Ni1 I1 . . 88.22(11) ?
N1 Ni1 N2 . 5_666 86.35(16) ?
N1 Ni1 N2 5_666 5_666 93.65(16) ?
N1 Ni1 N2 5_666 . 86.35(16) ?
N1 Ni1 N2 . . 93.65(16) ?
N1 Ni1 N1 5_666 . 180.0 ?
Ni1 N2 H2 . . 102.8 ?
C2 N2 Ni1 . . 108.5(3) ?
C2 N2 H2 . . 114.3 ?
C2 N2 C5 . . 110.4(4) ?
C5 N2 Ni1 . . 119.9(3) ?
C5 N2 H2 . . 100.7 ?
Ni1 N1 H1 . . 101.9 ?
C1 N1 Ni1 . . 109.0(3) ?
C1 N1 H1 . . 114.4 ?
C1 N1 C3 . . 110.1(4) ?
C3 N1 Ni1 . . 120.4(3) ?
C3 N1 H1 . . 100.7 ?
N2 C2 H2A . . 110.3 ?
N2 C2 H2B . . 110.3 ?
N2 C2 C1 . 5_666 106.9(4) ?
H2A C2 H2B . . 108.6 ?
C1 C2 H2A 5_666 . 110.3 ?
C1 C2 H2B 5_666 . 110.3 ?
N1 C1 C2 . 5_666 106.7(4) ?
N1 C1 H1A . . 110.4 ?
N1 C1 H1B . . 110.4 ?
C2 C1 H1A 5_666 . 110.4 ?
C2 C1 H1B 5_666 . 110.4 ?
H1A C1 H1B . . 108.6 ?
N2 C5 H5A . . 109.2 ?
N2 C5 H5B . . 109.2 ?
N2 C5 C4 . . 111.9(4) ?
H5A C5 H5B . . 107.9 ?
C4 C5 H5A . . 109.2 ?
C4 C5 H5B . . 109.2 ?
C5 C4 H4A . . 109.1 ?
C5 C4 H4B . . 109.1 ?
C5 C4 C3 . . 112.4(4) ?
H4A C4 H4B . . 107.9 ?
C3 C4 H4A . . 109.1 ?
C3 C4 H4B . . 109.1 ?
N1 C3 C4 . . 111.3(4) ?
N1 C3 H3A . . 109.4 ?
N1 C3 H3B . . 109.4 ?
C4 C3 H3A . . 109.4 ?
C4 C3 H3B . . 109.4 ?
H3A C3 H3B . . 108.0 ?

loop_
_geom_bond_atom_site_label_1
_geom_bond_atom_site_label_2
_geom_bond_site_symmetry_2
_geom_bond_distance
_geom_bond_publ_flag
I1 Cd1 . 2.7825(4) ?
I1 Ni1 . 3.3618(3) ?
I3 Cd1 . 2.7615(7) ?
I2 Cd1 . 2.8024(7) ?
Ni1 N2 . 1.943(4) ?
Ni1 N2 5_666 1.943(4) ?
Ni1 N1 5_666 1.940(4) ?
Ni1 N1 . 1.940(4) ?
N2 H2 . 0.9124 ?
N2 C2 . 1.477(6) ?
N2 C5 . 1.483(6) ?
N1 H1 . 0.9125 ?
N1 C1 . 1.472(6) ?
N1 C3 . 1.481(6) ?
C2 H2A . 0.9900 ?
C2 H2B . 0.9900 ?
C2 C1 5_666 1.504(7) ?
C1 H1A . 0.9900 ?
C1 H1B . 0.9900 ?
C5 H5A . 0.9900 ?
C5 H5B . 0.9900 ?
C5 C4 . 1.511(7) ?
C4 H4A . 0.9900 ?
C4 H4B . 0.9900 ?
C4 C3 . 1.524(7) ?
C3 H3A . 0.9900 ?
C3 H3B . 0.9900 ?

loop_
_geom_hbond_atom_site_label_D
_geom_hbond_atom_site_label_H
_geom_hbond_atom_site_label_A
_geom_hbond_site_symmetry_A
_geom_hbond_distance_DH
_geom_hbond_distance_HA
_geom_hbond_distance_DA
_geom_hbond_angle_DHA
_geom_hbond_publ_flag
. . . . . . . . .
N1 H1 I1 . 0.91 3.22 3.829(4) 127 yes
N2 H2 I1 . 0.91 3.15 3.768(4) 126 yes
N1 H1 I2 . 0.91 3.03 3.742(4) 137 yes
N2 H2 I3 6_657 0.91 3.14 3.881(4) 140 yes

loop_
_geom_torsion_atom_site_label_1
_geom_torsion_atom_site_label_2
_geom_torsion_atom_site_label_3
_geom_torsion_atom_site_label_4
_geom_torsion_site_symmetry_1
_geom_torsion_site_symmetry_2
_geom_torsion_site_symmetry_3
_geom_torsion_site_symmetry_4
_geom_torsion
_geom_torsion_publ_flag
Ni1 N2 C2 C1 . . . 5_666 -39.7(5) ?
Ni1 N2 C5 C4 . . . . 55.7(5) ?
Ni1 N1 C1 C2 . . . 5_666 39.1(5) ?
Ni1 N1 C3 C4 . . . . -55.5(5) ?
N2 C5 C4 C3 . . . . -67.2(6) ?
C2 N2 C5 C4 . . . . -177.0(4) ?
C1 N1 C3 C4 . . . . 176.4(4) ?
C5 N2 C2 C1 . . . 5_666 -173.1(4) ?
C5 C4 C3 N1 . . . . 66.9(5) ?
C3 N1 C1 C2 . . . 5_666 173.2(4) ?

_cod_database_fobs_code 2022842
